data_7122761
loop_
_publ_author_name
'Zhao, Hongxia'
'Tao, Li'
'Zhang, Fengmin'
'Zhang, Ying'
'Liu, Yanqing'
'Xu, Hongjie'
'Diao, Guowang'
'Ni, Lubin'

_publ_section_title
;
 Transition Metal Substituted Sandwich-Type Polyoxometalates with Strong
 Metal--C (imidazole) Bond as Anticancer Agents
;
_journal_name_full 'Chemical Communications'
_journal_paper_doi 10.1039/C8CC07884J
_journal_year 2018
_chemical_formula_sum 'C25 N10 Na1.7 Ni5.3 O82 Sb2 W18'
_chemical_formula_weight 5655.40
_space_group_crystal_system monoclinic
_space_group_IT_number 15
_space_group_name_Hall '-C 2yc'
_space_group_name_H-M_alt 'C 1 2/c 1'
_symmetry_space_group_name_Hall '-C 2yc'
_symmetry_space_group_name_H-M 'C 1 2/c 1'
_audit_creation_method SHELXL-2014/7
_audit_update_record
;
2018-10-02 deposited with the CCDC.
2018-12-20 downloaded from the CCDC.
;
_cell_angle_alpha 90
_cell_angle_beta 114.014(2)
_cell_angle_gamma 90
_cell_formula_units_Z 4
_cell_length_a 22.4271(14)
_cell_length_b 22.3391(14)
_cell_length_c 25.7151(15)
_cell_measurement_reflns_used 9899
_cell_measurement_temperature 293(2)
_cell_measurement_theta_max 27.5398
_cell_measurement_theta_min 2.2709
_cell_volume 11768.2(13)
_computing_cell_refinement 'Bruker SAINT'
_computing_data_collection 'Bruker APEX2'
_computing_data_reduction 'Bruker SAINT'
_computing_molecular_graphics 'Bruker SHELXTL'
_computing_publication_material 'Bruker SHELXTL'
_computing_structure_refinement 'SHELXL-2014/7 (Sheldrick, 2014)'
_computing_structure_solution 'SHELXS-97 (Sheldrick 2008)'
_diffrn_ambient_temperature 293(2)
_diffrn_measured_fraction_theta_full 0.991
_diffrn_measured_fraction_theta_max 0.990
_diffrn_measurement_device_type graphite
_diffrn_radiation_type MoK\a
_diffrn_radiation_wavelength 0.71073
_diffrn_reflns_av_R_equivalents 0.0380
_diffrn_reflns_av_unetI/netI 0.0365
_diffrn_reflns_Laue_measured_fraction_full 0.991
_diffrn_reflns_Laue_measured_fraction_max 0.990
_diffrn_reflns_limit_h_max 24
_diffrn_reflns_limit_h_min -28
_diffrn_reflns_limit_k_max 28
_diffrn_reflns_limit_k_min -28
_diffrn_reflns_limit_l_max 29
_diffrn_reflns_limit_l_min -32
_diffrn_reflns_number 55150
_diffrn_reflns_point_group_measured_fraction_full 0.991
_diffrn_reflns_point_group_measured_fraction_max 0.990
_diffrn_reflns_theta_full 25.242
_diffrn_reflns_theta_max 27.103
_diffrn_reflns_theta_min 1.809
_diffrn_source 'fine-focus sealed tube'
_exptl_absorpt_coefficient_mu 18.885
_exptl_absorpt_correction_T_max 0.788
_exptl_absorpt_correction_T_min 0.729
_exptl_absorpt_correction_type multi-scan
_exptl_absorpt_process_details
;
CrysAlisPro, Oxford Diffraction Ltd.,
Version 1.171.33.52 (release 06-11-2009 CrysAlis171 .NET)
(compiled Nov  6 2009,16:24:50)
Empirical absorption correction using spherical harmonics,
 implemented in SCALE3 ABSPACK scaling algorithm.
;
_exptl_crystal_colour orange
_exptl_crystal_density_diffrn 3.192
_exptl_crystal_density_method 'not measured'
_exptl_crystal_description bluk
_exptl_crystal_F_000 9908
_exptl_crystal_size_max 0.16
_exptl_crystal_size_mid 0.12
_exptl_crystal_size_min 0.09
_refine_diff_density_max 2.496
_refine_diff_density_min -2.436
_refine_diff_density_rms 0.285
_refine_ls_extinction_coef 0.000107(7)
_refine_ls_extinction_expression Fc^*^=kFc[1+0.001xFc^2^\l^3^/sin(2\q)]^-1/4^
_refine_ls_extinction_method 'SHELXL-2014/7 (Sheldrick 2014'
_refine_ls_goodness_of_fit_ref 1.065
_refine_ls_hydrogen_treatment undef
_refine_ls_matrix_type full
_refine_ls_number_parameters 589
_refine_ls_number_reflns 12881
_refine_ls_number_restraints 20
_refine_ls_restrained_S_all 1.066
_refine_ls_R_factor_all 0.0705
_refine_ls_R_factor_gt 0.0517
_refine_ls_shift/su_max 0.001
_refine_ls_shift/su_mean 0.000
_refine_ls_structure_factor_coef Fsqd
_refine_ls_weighting_details 'w=1/[\s^2^(Fo^2^)+(0.0327P)^2^+636.8115P] where P=(Fo^2^+2Fc^2^)/3'
_refine_ls_weighting_scheme calc
_refine_ls_wR_factor_gt 0.1123
_refine_ls_wR_factor_ref 0.1241
_reflns_Friedel_coverage 0.000
_reflns_number_gt 10150
_reflns_number_total 12881
_reflns_threshold_expression 'I > 2\s(I)'
_cod_data_source_file c8cc07884j2.cif
_cod_data_source_block Na1Ni5_1
_cod_original_formula_sum 'C25 N10 Na1.70 Ni5.30 O82 Sb2 W18'
_cod_database_code 7122761
_shelx_shelxl_version_number 2014/7
_shelx_space_group_comment
;
The symmetry employed for this shelxl refinement is uniquely defined
by the following loop, which should always be used as a source of
symmetry information in preference to the above space-group names.
They are only intended as comments.
;
_exptl_absorpt_special_details
;
 ?
;

loop_
_space_group_symop_operation_xyz
'x, y, z'
'-x, y, -z+1/2'
'x+1/2, y+1/2, z'
'-x+1/2, y+1/2, -z+1/2'
'-x, -y, -z'
'x, -y, z-1/2'
'-x+1/2, -y+1/2, -z'
'x+1/2, -y+1/2, z-1/2'

loop_
_atom_site_label
_atom_site_type_symbol
_atom_site_fract_x
_atom_site_fract_y
_atom_site_fract_z
_atom_site_U_iso_or_equiv
_atom_site_adp_type
_atom_site_occupancy
_atom_site_site_symmetry_order
_atom_site_calc_flag
_atom_site_refinement_flags_posn
_atom_site_refinement_flags_adp
_atom_site_refinement_flags_occupancy
_atom_site_disorder_assembly
_atom_site_disorder_group
W1 W 0.77689(3) 0.60925(3) 0.40185(3) 0.05874(18) Uani 1 1 d . . . . .
W2 W 0.79653(3) 0.46553(3) 0.33797(3) 0.06273(19) Uani 1 1 d . . . . .
W3 W 0.75584(3) 0.46477(3) 0.46393(3) 0.06194(19) Uani 1 1 d . . . . .
W4 W 0.60755(3) 0.51011(2) 0.44904(2) 0.04033(14) Uani 1 1 d . . . . .
W5 W 0.62574(3) 0.37913(2) 0.39304(2) 0.04394(14) Uani 1 1 d . . . . .
W6 W 0.66705(3) 0.37884(2) 0.26599(2) 0.04406(14) Uani 1 1 d . . . . .
W7 W 0.37258(3) 0.65371(2) 0.11467(2) 0.04161(14) Uani 1 1 d . . . . .
W8 W 0.33388(3) 0.65233(2) 0.22676(2) 0.04169(14) Uani 1 1 d . . . . .
W9 W 0.31373(3) 0.50832(2) 0.29008(2) 0.04305(14) Uani 1 1 d . . . . .
Sb1 Sb 0.61385(9) 0.51317(9) 0.31184(8) 0.0283(4) Uani 0.8 1 d . . P A 2
Sb2 Sb 0.6278(3) 0.5144(4) 0.3196(3) 0.0196(16) Uiso 0.2 1 d . . P A 1
Ni1 Ni 0.5000 0.38132(9) 0.2500 0.0334(4) Uani 1 2 d S T P . .
Ni2 Ni 0.46789(8) 0.43626(7) 0.35298(7) 0.0382(3) Uiso 1 1 d D . . . .
Ni3 Ni 0.47130(7) 0.58050(6) 0.33556(6) 0.0304(3) Uani 1 1 d . . . . .
Ni4 Ni 0.5000 0.6718(2) 0.2500 0.0470(10) Uani 0.3 2 d S T P B 1
Na1 Na 0.9244(5) 0.3768(6) 0.3195(6) 0.071(4) Uani 0.5 1 d . . P . .
Na2 Na 0.5000 0.6718(2) 0.2500 0.0470(10) Uani 0.7 2 d S T P B 2
O1 O 0.8532(6) 0.6376(7) 0.4428(6) 0.090(4) Uani 1 1 d . . . . .
O2 O 0.7559(5) 0.6568(5) 0.3353(5) 0.062(3) Uani 1 1 d . . . . .
O3 O 0.7235(5) 0.6570(5) 0.4272(4) 0.062(3) Uani 1 1 d . . . . .
O4 O 0.7713(5) 0.5451(6) 0.4497(4) 0.070(3) Uani 1 1 d . . . . .
O5 O 0.8009(4) 0.5458(5) 0.3620(5) 0.066(3) Uani 1 1 d . . . . .
O6 O 0.7775(5) 0.4918(5) 0.2609(5) 0.066(3) Uani 1 1 d . . . . .
O7 O 0.7614(5) 0.3878(5) 0.3077(5) 0.068(3) Uani 1 1 d . . . . .
O8 O 0.6854(4) 0.4764(4) 0.2951(4) 0.0407(19) Uani 1 1 d . . . . .
O9 O 0.7856(5) 0.4434(6) 0.4055(5) 0.074(3) Uani 1 1 d . . . . .
O10 O 0.8776(6) 0.4489(8) 0.3582(7) 0.108(5) Uani 1 1 d . . . . .
O11 O 0.6700(4) 0.5863(4) 0.3418(3) 0.0368(18) Uani 1 1 d . . . . .
O12 O 0.6536(4) 0.4769(4) 0.3898(3) 0.0378(18) Uani 1 1 d . . . . .
O13 O 0.6989(5) 0.4924(5) 0.4974(4) 0.061(3) Uani 1 1 d . . . . .
O14 O 0.7149(5) 0.3882(5) 0.4504(4) 0.066(3) Uani 1 1 d . . . . .
O16 O 0.6317(5) 0.5874(4) 0.4356(4) 0.051(2) Uani 1 1 d . . . . .
O17 O 0.5805(5) 0.5237(4) 0.5013(4) 0.056(3) Uani 1 1 d . . . . .
O18 O 0.5964(5) 0.4226(4) 0.4439(3) 0.045(2) Uani 1 1 d . . . . .
O19 O 0.6119(6) 0.3077(4) 0.4103(4) 0.063(3) Uani 1 1 d . . . . .
O20 O 0.6612(5) 0.3655(4) 0.3379(4) 0.053(2) Uani 1 1 d . . . . .
O21 O 0.6665(6) 0.3069(4) 0.2424(5) 0.070(3) Uani 1 1 d . . . . .
O22 O 0.5798(4) 0.4006(4) 0.2364(4) 0.043(2) Uani 1 1 d . . . . .
O23 O 0.5466(4) 0.3998(4) 0.3325(4) 0.044(2) Uani 1 1 d . . . . .
O24 O 0.5313(4) 0.5150(4) 0.3811(3) 0.0392(19) Uani 1 1 d . . . . .
O25 O 0.4172(4) 0.6265(4) 0.2659(3) 0.0390(18) Uani 1 1 d . . . . .
O26 O 0.4035(4) 0.5151(4) 0.3136(4) 0.043(2) Uani 1 1 d . . . . .
O27 O 0.4527(4) 0.6267(4) 0.1632(4) 0.0402(19) Uani 1 1 d . . . . .
O28 O 0.3889(6) 0.7121(4) 0.0792(4) 0.064(3) Uani 1 1 d . . . . .
O29 O 0.3605(5) 0.6971(4) 0.1749(4) 0.047(2) Uani 1 1 d . . . . .
O30 O 0.3253(6) 0.7116(4) 0.2663(5) 0.065(3) Uani 1 1 d . . . . .
O31 O 0.3039(5) 0.5868(4) 0.2584(4) 0.051(2) Uani 1 1 d . . . . .
O32 O 0.3019(6) 0.5205(5) 0.3513(5) 0.066(3) Uani 1 1 d . . . . .
O33 O 0.3238(5) 0.4220(4) 0.2961(4) 0.051(2) Uani 1 1 d . . . . .
O34 O 0.8628(14) 0.3093(13) 0.3367(13) 0.091(8) Uiso 0.5 1 d . . P C 1
O34A O 0.8611(19) 0.3250(19) 0.2975(18) 0.134(13) Uiso 0.5 1 d . . P C 2
O35 O 0.9865(10) 0.4606(12) 0.4020(14) 0.100(10) Uani 0.5 1 d . . P C 1
O35A O 0.879(2) 0.438(2) 0.236(2) 0.172(17) Uiso 0.5 1 d . . P C 2
O36 O 0.8257(6) 0.4490(7) 0.5238(6) 0.093(4) Uani 1 1 d . . . . .
N1 N 0.4531(6) 0.6210(5) 0.3970(4) 0.042(2) Uani 1 1 d . . . . .
N2 N 0.4341(8) 0.6298(6) 0.4722(5) 0.068(4) Uani 1 1 d . . . . .
N3 N 0.5095(11) 0.2576(7) 0.2105(10) 0.113(7) Uani 1 1 d . . . . .
C1 C 0.4391(8) 0.5923(6) 0.4348(6) 0.053(4) Uani 1 1 d . . . . .
C2 C 0.4470(13) 0.6851(9) 0.4583(9) 0.094(7) Uani 1 1 d . . . . .
C3 C 0.4570(9) 0.6802(6) 0.4098(7) 0.063(4) Uani 1 1 d . . . . .
C4 C 0.5000 0.2932(7) 0.2500 0.031(3) Uiso 1 2 d S . P D 1
C5 C 0.5063(13) 0.1994(6) 0.2272(10) 0.097(7) Uani 1 1 d . . . . .
O37 O 0.4374(14) 0.3892(13) 0.4227(11) 0.198(11) Uani 1 1 d D . . . .
O38 O 0.897(5) 0.357(5) 0.456(4) 0.35(5) Uiso 0.5 1 d . . P E 1
O38A O 0.836(2) 0.319(2) 0.440(2) 0.161(16) Uiso 0.5 1 d . . P F 2
O39 O 0.5676(15) 0.2032(15) 0.4439(13) 0.224(12) Uiso 1 1 d . . . . .
O40 O 0.4368(15) 0.8020(14) 0.0375(13) 0.217(12) Uiso 1 1 d . . . . .
O41 O 0.8668(17) 0.5927(16) 0.2761(15) 0.241(14) Uiso 1 1 d . . . . .
O42 O 0.6411(8) 0.2057(10) 0.1763(9) 0.153(8) Uani 1 1 d . . . . .
N4 N 0.2605(16) 0.3416(15) 0.4033(14) 0.201(14) Uiso 1 1 d D . . . .
C6 C 0.2658(19) 0.4111(15) 0.4095(16) 0.179(15) Uiso 1 1 d D . . . .
C7 C 0.2339(19) 0.3271(18) 0.3387(15) 0.194(16) Uiso 1 1 d D . . . .
C8 C 0.338(2) 0.321(3) 0.430(3) 0.44(5) Uiso 1 1 d D . . . .
C9 C 0.230(3) 0.311(3) 0.437(3) 0.42(5) Uiso 1 1 d D . . . .
N5 N 0.7267(12) 0.1841(11) 0.3816(10) 0.134(8) Uiso 1 1 d D . . . .
C11 C 0.743(2) 0.207(2) 0.4436(15) 0.25(2) Uiso 1 1 d D . . . .
C12 C 0.734(4) 0.1177(18) 0.380(3) 0.48(6) Uiso 1 1 d D . . . .
C13 C 0.773(3) 0.219(3) 0.357(3) 0.47(6) Uiso 1 1 d D . . . .
C14 C 0.6589(19) 0.211(2) 0.3419(17) 0.208(18) Uiso 1 1 d D . . . .

loop_
_atom_site_aniso_label
_atom_site_aniso_U_11
_atom_site_aniso_U_22
_atom_site_aniso_U_33
_atom_site_aniso_U_23
_atom_site_aniso_U_13
_atom_site_aniso_U_12
W1 0.0352(3) 0.0726(4) 0.0551(3) -0.0009(3) 0.0048(2) -0.0160(3)
W2 0.0352(3) 0.0796(5) 0.0716(4) 0.0156(3) 0.0199(3) 0.0178(3)
W3 0.0441(3) 0.0818(5) 0.0443(3) 0.0188(3) 0.0019(3) 0.0115(3)
W4 0.0491(3) 0.0400(3) 0.0282(2) 0.00222(19) 0.0119(2) -0.0010(2)
W5 0.0580(3) 0.0365(3) 0.0393(3) 0.0135(2) 0.0219(2) 0.0140(2)
W6 0.0494(3) 0.0392(3) 0.0516(3) 0.0106(2) 0.0288(2) 0.0179(2)
W7 0.0482(3) 0.0376(3) 0.0358(3) 0.0082(2) 0.0139(2) 0.0134(2)
W8 0.0429(3) 0.0385(3) 0.0440(3) 0.0005(2) 0.0180(2) 0.0129(2)
W9 0.0398(3) 0.0462(3) 0.0525(3) -0.0093(2) 0.0283(2) -0.0063(2)
Sb1 0.0187(8) 0.0318(7) 0.0282(7) 0.0032(5) 0.0033(6) -0.0003(6)
Ni1 0.0463(12) 0.0235(9) 0.0361(10) 0.000 0.0226(9) 0.000
Ni3 0.0363(8) 0.0265(7) 0.0311(7) -0.0008(5) 0.0167(6) -0.0015(6)
Ni4 0.060(3) 0.051(3) 0.037(2) 0.000 0.026(2) 0.000
Na1 0.035(6) 0.073(8) 0.095(10) -0.014(7) 0.017(6) 0.005(6)
Na2 0.060(3) 0.051(3) 0.037(2) 0.000 0.026(2) 0.000
O1 0.049(7) 0.112(11) 0.093(9) -0.011(8) 0.013(6) -0.031(7)
O2 0.040(5) 0.074(7) 0.069(7) -0.003(5) 0.020(5) -0.018(5)
O3 0.054(6) 0.072(7) 0.047(5) -0.014(5) 0.009(5) -0.029(5)
O4 0.033(5) 0.098(9) 0.052(6) 0.015(6) -0.008(4) -0.008(5)
O5 0.024(5) 0.082(8) 0.085(8) 0.007(6) 0.013(5) -0.002(5)
O6 0.042(6) 0.081(8) 0.085(8) 0.011(6) 0.038(6) 0.012(5)
O7 0.061(7) 0.070(7) 0.088(8) 0.027(6) 0.045(6) 0.035(6)
O8 0.034(4) 0.043(5) 0.043(5) 0.010(4) 0.014(4) 0.005(4)
O9 0.034(5) 0.121(10) 0.058(6) 0.024(6) 0.011(5) 0.026(6)
O10 0.042(7) 0.151(14) 0.136(13) 0.043(11) 0.041(8) 0.041(8)
O11 0.033(4) 0.037(4) 0.041(4) 0.000(3) 0.016(4) -0.004(3)
O12 0.040(5) 0.041(5) 0.031(4) 0.008(3) 0.013(3) 0.005(4)
O13 0.059(6) 0.074(7) 0.036(5) 0.008(5) 0.004(4) 0.003(5)
O14 0.067(7) 0.065(7) 0.058(6) 0.031(5) 0.017(5) 0.026(5)
O16 0.063(6) 0.047(5) 0.039(5) -0.001(4) 0.016(4) -0.001(5)
O17 0.085(7) 0.054(6) 0.034(5) 0.004(4) 0.028(5) -0.006(5)
O18 0.058(6) 0.040(5) 0.033(4) 0.006(4) 0.014(4) 0.002(4)
O19 0.106(9) 0.037(5) 0.061(6) 0.022(4) 0.049(6) 0.018(5)
O20 0.067(6) 0.048(5) 0.057(6) 0.019(4) 0.038(5) 0.022(5)
O21 0.112(9) 0.044(6) 0.076(7) 0.013(5) 0.061(7) 0.033(6)
O22 0.049(5) 0.046(5) 0.044(5) -0.006(4) 0.029(4) -0.001(4)
O23 0.049(5) 0.047(5) 0.037(4) 0.005(4) 0.019(4) 0.005(4)
O24 0.043(5) 0.034(4) 0.038(4) 0.006(3) 0.014(4) -0.001(4)
O25 0.038(4) 0.040(5) 0.036(4) 0.002(3) 0.012(4) 0.002(4)
O26 0.055(5) 0.036(4) 0.041(5) -0.003(4) 0.023(4) -0.014(4)
O27 0.041(5) 0.037(4) 0.043(5) -0.001(4) 0.018(4) 0.009(4)
O28 0.101(8) 0.041(5) 0.055(6) 0.015(4) 0.038(6) 0.019(5)
O29 0.061(6) 0.034(4) 0.047(5) 0.008(4) 0.025(4) 0.024(4)
O30 0.097(8) 0.039(5) 0.079(7) 0.001(5) 0.056(7) 0.017(5)
O31 0.055(6) 0.049(5) 0.062(6) -0.006(4) 0.036(5) 0.002(4)
O32 0.083(8) 0.069(7) 0.072(7) -0.013(6) 0.056(7) -0.010(6)
O33 0.063(6) 0.040(5) 0.072(6) -0.012(4) 0.051(5) -0.018(4)
O35 0.032(11) 0.073(16) 0.16(3) -0.033(17) 0.005(14) 0.005(11)
O36 0.063(8) 0.124(12) 0.072(8) 0.039(8) 0.006(6) 0.017(8)
N1 0.064(7) 0.039(5) 0.034(5) -0.005(4) 0.031(5) -0.002(5)
N2 0.104(11) 0.070(9) 0.047(7) 0.007(6) 0.048(8) 0.007(8)
N3 0.144(17) 0.046(9) 0.163(19) -0.014(10) 0.076(15) 0.018(10)
C1 0.082(10) 0.044(7) 0.039(7) 0.007(6) 0.030(7) 0.011(7)
C2 0.16(2) 0.064(11) 0.098(15) -0.021(10) 0.094(16) -0.010(12)
C3 0.109(13) 0.032(7) 0.065(9) -0.014(6) 0.054(10) 0.000(8)
C5 0.127(17) 0.023(7) 0.14(2) -0.028(9) 0.055(16) -0.003(10)
O37 0.24(3) 0.21(3) 0.16(2) 0.011(19) 0.11(2) -0.02(2)
O42 0.096(12) 0.183(19) 0.173(18) -0.084(16) 0.049(12) 0.018(12)

loop_
_atom_type_symbol
_atom_type_description
_atom_type_scat_dispersion_real
_atom_type_scat_dispersion_imag
_atom_type_scat_source
C C 0.0033 0.0016 'International Tables Vol C Tables 4.2.6.8 and 6.1.1.4'
N N 0.0061 0.0033 'International Tables Vol C Tables 4.2.6.8 and 6.1.1.4'
Na Na 0.0362 0.0249 'International Tables Vol C Tables 4.2.6.8 and 6.1.1.4'
Ni Ni 0.3393 1.1124 'International Tables Vol C Tables 4.2.6.8 and 6.1.1.4'
O O 0.0106 0.0060 'International Tables Vol C Tables 4.2.6.8 and 6.1.1.4'
Sb Sb -0.5866 1.5461 'International Tables Vol C Tables 4.2.6.8 and 6.1.1.4'
W W -0.8490 6.8722 'International Tables Vol C Tables 4.2.6.8 and 6.1.1.4'

loop_
_geom_angle_atom_site_label_1
_geom_angle_atom_site_label_2
_geom_angle_atom_site_label_3
_geom_angle
_geom_angle_site_symmetry_1
_geom_angle_site_symmetry_3
O1 W1 O2 99.5(6) . .
O1 W1 O3 101.0(6) . .
O2 W1 O3 92.0(5) . .
O1 W1 O4 100.9(6) . .
O2 W1 O4 159.0(4) . .
O3 W1 O4 89.1(5) . .
O1 W1 O5 99.8(6) . .
O2 W1 O5 87.3(5) . .
O3 W1 O5 159.0(4) . .
O4 W1 O5 84.2(5) . .
O1 W1 O11 171.1(5) . .
O2 W1 O11 73.5(3) . .
O3 W1 O11 74.3(3) . .
O4 W1 O11 86.7(3) . .
O5 W1 O11 85.5(3) . .
O10 W2 O5 101.5(7) . .
O10 W2 O9 100.4(6) . .
O5 W2 O9 87.5(6) . .
O10 W2 O7 97.8(7) . .
O5 W2 O7 160.7(4) . .
O9 W2 O7 87.3(5) . .
O10 W2 O6 98.0(6) . .
O5 W2 O6 90.4(5) . .
O9 W2 O6 161.5(4) . .
O7 W2 O6 88.6(5) . .
O10 W2 O8 168.4(7) . .
O5 W2 O8 87.6(3) . .
O9 W2 O8 87.1(4) . .
O7 W2 O8 73.5(4) . .
O6 W2 O8 74.5(4) . .
O10 W2 Na1 30.2(7) . .
O5 W2 Na1 128.0(3) . .
O9 W2 Na1 111.9(4) . .
O7 W2 Na1 71.0(3) . .
O6 W2 Na1 83.7(4) . .
O8 W2 Na1 138.5(3) . .
O36 W3 O4 101.2(6) . .
O36 W3 O14 100.1(6) . .
O4 W3 O14 158.3(4) . .
O36 W3 O13 101.2(6) . .
O4 W3 O13 89.4(5) . .
O14 W3 O13 90.6(5) . .
O36 W3 O9 99.6(6) . .
O4 W3 O9 86.3(6) . .
O14 W3 O9 86.0(5) . .
O13 W3 O9 159.2(4) . .
O36 W3 O12 171.2(5) . .
O4 W3 O12 85.9(3) . .
O14 W3 O12 73.4(3) . .
O13 W3 O12 73.4(3) . .
O9 W3 O12 85.9(3) . .
O17 W4 O16 101.7(4) . .
O17 W4 O24 103.9(4) . .
O16 W4 O24 89.9(4) . .
O17 W4 O13 98.7(5) . .
O16 W4 O13 89.8(4) . .
O24 W4 O13 157.0(4) . .
O17 W4 O18 98.8(4) . .
O16 W4 O18 159.4(4) . .
O24 W4 O18 87.3(3) . .
O13 W4 O18 85.0(4) . .
O17 W4 O12 169.1(4) . .
O16 W4 O12 86.2(4) . .
O24 W4 O12 83.5(3) . .
O13 W4 O12 73.6(4) . .
O18 W4 O12 73.3(3) . .
O19 W5 O23 103.5(5) . .
O19 W5 O20 102.5(4) . .
O23 W5 O20 87.8(4) . .
O19 W5 O18 98.3(4) . .
O23 W5 O18 88.3(4) . .
O20 W5 O18 159.1(4) . .
O19 W5 O14 97.9(5) . .
O23 W5 O14 158.5(4) . .
O20 W5 O14 88.3(5) . .
O18 W5 O14 87.9(4) . .
O19 W5 O12 168.2(4) . .
O23 W5 O12 85.1(3) . .
O20 W5 O12 85.6(4) . .
O18 W5 O12 73.7(3) . .
O14 W5 O12 73.5(4) . .
O21 W6 O22 104.3(5) . .
O21 W6 O20 101.6(5) . .
O22 W6 O20 87.8(4) . .
O21 W6 O33 99.3(4) . 2_655
O22 W6 O33 88.8(4) . 2_655
O20 W6 O33 159.1(4) . 2_655
O21 W6 O7 98.0(5) . .
O22 W6 O7 157.7(4) . .
O20 W6 O7 88.3(4) . .
O33 W6 O7 86.9(4) 2_655 .
O21 W6 O8 169.3(5) . .
O22 W6 O8 84.5(3) . .
O20 W6 O8 84.7(4) . .
O33 W6 O8 74.4(4) 2_655 .
O7 W6 O8 73.3(4) . .
O28 W7 O27 104.6(5) . .
O28 W7 O29 100.0(4) . .
O27 W7 O29 92.1(4) . .
O28 W7 O16 100.9(4) . 2_655
O27 W7 O16 88.4(4) . 2_655
O29 W7 O16 158.2(4) . 2_655
O28 W7 O3 96.0(5) . 2_655
O27 W7 O3 159.3(4) . 2_655
O29 W7 O3 86.6(4) . 2_655
O16 W7 O3 85.3(4) 2_655 2_655
O28 W7 O11 167.6(4) . 2_655
O27 W7 O11 86.5(3) . 2_655
O29 W7 O11 73.6(3) . 2_655
O16 W7 O11 84.6(3) 2_655 2_655
O3 W7 O11 73.3(4) 2_655 2_655
O28 W7 Na2 100.1(4) . .
O27 W7 Na2 35.1(3) . .
O29 W7 Na2 58.2(3) . .
O16 W7 Na2 123.1(3) 2_655 .
O3 W7 Na2 143.2(3) 2_655 .
O11 W7 Na2 85.7(2) 2_655 .
O30 W8 O25 104.6(5) . .
O30 W8 O31 101.1(4) . .
O25 W8 O31 89.0(4) . .
O30 W8 O29 98.5(4) . .
O25 W8 O29 90.6(4) . .
O31 W8 O29 159.8(4) . .
O30 W8 O2 96.6(5) . 2_655
O25 W8 O2 158.8(4) . 2_655
O31 W8 O2 87.9(4) . 2_655
O29 W8 O2 85.3(4) . 2_655
O30 W8 O11 167.4(4) . 2_655
O25 W8 O11 86.0(3) . 2_655
O31 W8 O11 85.7(3) . 2_655
O29 W8 O11 74.2(3) . 2_655
O2 W8 O11 72.8(4) 2_655 2_655
O30 W8 Na2 99.6(4) . .
O25 W8 Na2 34.4(3) . .
O31 W8 Na2 123.0(3) . .
O29 W8 Na2 57.2(3) . .
O2 W8 Na2 140.8(3) 2_655 .
O11 W8 Na2 85.2(2) 2_655 .
O32 W9 O26 103.9(5) . .
O32 W9 O31 102.2(5) . .
O26 W9 O31 89.2(4) . .
O32 W9 O33 98.1(5) . .
O26 W9 O33 88.8(4) . .
O31 W9 O33 159.5(4) . .
O32 W9 O6 97.7(5) . 2_655
O26 W9 O6 158.3(4) . 2_655
O31 W9 O6 88.9(5) . 2_655
O33 W9 O6 85.5(5) . 2_655
O32 W9 O8 168.4(4) . 2_655
O26 W9 O8 84.7(3) . 2_655
O31 W9 O8 85.6(3) . 2_655
O33 W9 O8 73.9(3) . 2_655
O6 W9 O8 73.6(4) 2_655 2_655
O8 Sb1 O12 88.8(3) . .
O8 Sb1 O11 89.1(3) . .
O12 Sb1 O11 89.5(3) . .
O11 Sb2 O12 100.1(5) . .
O11 Sb2 O8 99.4(5) . .
O12 Sb2 O8 97.9(5) . .
C4 Ni1 O23 102.0(3) . .
C4 Ni1 O23 102.0(3) . 2_655
O23 Ni1 O23 156.1(5) . 2_655
C4 Ni1 O22 102.4(3) . 2_655
O23 Ni1 O22 83.6(4) . 2_655
O23 Ni1 O22 91.3(4) 2_655 2_655
C4 Ni1 O22 102.4(3) . .
O23 Ni1 O22 91.3(4) . .
O23 Ni1 O22 83.6(4) 2_655 .
O22 Ni1 O22 155.2(5) 2_655 .
O24 Ni2 O23 84.2(3) . .
O24 Ni2 O26 74.4(3) . .
O23 Ni2 O26 128.0(3) . .
O24 Ni2 O22 126.6(3) . 2_655
O23 Ni2 O22 73.6(3) . 2_655
O26 Ni2 O22 82.3(3) . 2_655
O24 Ni2 O37 116.6(7) . .
O23 Ni2 O37 121.1(8) . .
O26 Ni2 O37 110.8(8) . .
O22 Ni2 O37 116.5(7) 2_655 .
O27 Ni3 O25 87.2(3) 2_655 .
O27 Ni3 N1 101.7(4) 2_655 .
O25 Ni3 N1 103.3(4) . .
O27 Ni3 O24 90.2(3) 2_655 .
O25 Ni3 O24 156.6(3) . .
N1 Ni3 O24 100.0(4) . .
O27 Ni3 O26 158.0(4) 2_655 .
O25 Ni3 O26 90.5(4) . .
N1 Ni3 O26 100.2(4) . .
O24 Ni3 O26 83.4(4) . .
O27 Ni3 Na2 43.8(2) 2_655 .
O25 Ni3 Na2 44.2(2) . .
N1 Ni3 Na2 114.2(3) . .
O24 Ni3 Na2 125.5(3) . .
O26 Ni3 Na2 126.8(3) . .
O27 Ni4 O27 127.6(5) . 2_655
O27 Ni4 O25 73.6(3) . 2_655
O27 Ni4 O25 83.8(3) 2_655 2_655
O27 Ni4 O25 83.8(3) . .
O27 Ni4 O25 73.6(3) 2_655 .
O25 Ni4 O25 127.7(5) 2_655 .
O34A Na1 O10 98.4(15) . .
O34 Na1 O10 87.7(10) . .
O34A Na1 O35A 95.3(19) . .
O10 Na1 O35A 83.5(13) . .
O34 Na1 O35 118.2(12) . .
O10 Na1 O35 51.6(7) . .
O34A Na1 W2 79.8(14) . .
O34 Na1 W2 75.9(8) . .
O10 Na1 W2 21.5(4) . .
O35A Na1 W2 74.7(12) . .
O35 Na1 W2 73.1(6) . .
O27 Na2 O27 127.6(5) . 2_655
O27 Na2 O25 73.6(3) . 2_655
O27 Na2 O25 83.8(3) 2_655 2_655
O27 Na2 O25 83.8(3) . .
O27 Na2 O25 73.6(3) 2_655 .
O25 Na2 O25 127.7(5) 2_655 .
O27 Na2 O29 131.7(3) . 2_655
O27 Na2 O29 60.2(3) 2_655 2_655
O25 Na2 O29 59.2(3) 2_655 2_655
O25 Na2 O29 132.8(3) . 2_655
O27 Na2 O29 60.2(3) . .
O27 Na2 O29 131.7(3) 2_655 .
O25 Na2 O29 132.8(3) 2_655 .
O25 Na2 O29 59.2(3) . .
O29 Na2 O29 158.2(4) 2_655 .
O27 Na2 Ni3 37.0(2) . 2_655
O27 Na2 Ni3 104.1(3) 2_655 2_655
O25 Na2 Ni3 37.3(2) 2_655 2_655
O25 Na2 Ni3 104.0(2) . 2_655
O29 Na2 Ni3 96.48(18) 2_655 2_655
O29 Na2 Ni3 97.18(17) . 2_655
O27 Na2 Ni3 104.1(3) . .
O27 Na2 Ni3 37.0(2) 2_655 .
O25 Na2 Ni3 104.0(2) 2_655 .
O25 Na2 Ni3 37.3(2) . .
O29 Na2 Ni3 97.18(17) 2_655 .
O29 Na2 Ni3 96.48(18) . .
Ni3 Na2 Ni3 102.30(14) 2_655 .
O27 Na2 W7 141.8(3) . 2_655
O27 Na2 W7 27.4(2) 2_655 2_655
O25 Na2 W7 74.6(2) 2_655 2_655
O25 Na2 W7 99.4(2) . 2_655
O29 Na2 W7 33.44(16) 2_655 2_655
O29 Na2 W7 151.40(17) . 2_655
Ni3 Na2 W7 107.05(8) 2_655 2_655
Ni3 Na2 W7 64.08(4) . 2_655
O27 Na2 W7 27.4(2) . .
O27 Na2 W7 141.8(3) 2_655 .
O25 Na2 W7 99.4(2) 2_655 .
O25 Na2 W7 74.6(2) . .
O29 Na2 W7 151.40(17) 2_655 .
O29 Na2 W7 33.44(16) . .
Ni3 Na2 W7 64.08(4) 2_655 .
Ni3 Na2 W7 107.05(8) . .
W7 Na2 W7 166.82(15) 2_655 .
O27 Na2 W8 98.6(2) . 2_655
O27 Na2 W8 75.1(2) 2_655 2_655
O25 Na2 W8 26.6(2) 2_655 2_655
O25 Na2 W8 141.8(3) . 2_655
O29 Na2 W8 33.21(17) 2_655 2_655
O29 Na2 W8 152.00(17) . 2_655
Ni3 Na2 W8 63.52(4) 2_655 2_655
Ni3 Na2 W8 107.01(8) . 2_655
W7 Na2 W8 56.269(16) 2_655 2_655
W7 Na2 W8 121.82(4) . 2_655
O27 Na2 W8 75.1(2) . .
O27 Na2 W8 98.6(2) 2_655 .
O25 Na2 W8 141.8(3) 2_655 .
O25 Na2 W8 26.6(2) . .
O29 Na2 W8 152.00(17) 2_655 .
O29 Na2 W8 33.21(17) . .
Ni3 Na2 W8 107.01(8) 2_655 .
Ni3 Na2 W8 63.52(4) . .
W7 Na2 W8 121.82(4) 2_655 .
W7 Na2 W8 56.269(16) . .
W8 Na2 W8 165.96(15) 2_655 .
W1 O2 W8 119.3(5) . 2_655
W1 O3 W7 119.3(5) . 2_655
W3 O4 W1 153.4(7) . .
W2 O5 W1 151.0(6) . .
W2 O6 W9 118.3(5) . 2_655
W2 O7 W6 119.0(5) . .
Sb2 O8 W6 119.3(5) . .
Sb1 O8 W6 114.1(4) . .
Sb2 O8 W2 131.0(5) . .
Sb1 O8 W2 138.7(4) . .
W6 O8 W2 94.1(3) . .
Sb2 O8 W9 117.1(4) . 2_655
Sb1 O8 W9 113.2(4) . 2_655
W6 O8 W9 93.1(3) . 2_655
W2 O8 W9 93.6(3) . 2_655
W2 O9 W3 148.4(7) . .
W2 O10 Na1 128.3(10) . .
Sb2 O11 W8 118.3(5) . 2_655
Sb1 O11 W8 114.1(4) . 2_655
Sb2 O11 W7 117.4(4) . 2_655
Sb1 O11 W7 113.4(3) . 2_655
W8 O11 W7 93.4(3) 2_655 2_655
Sb2 O11 W1 131.6(5) . .
Sb1 O11 W1 138.6(4) . .
W8 O11 W1 94.4(3) 2_655 .
W7 O11 W1 93.0(3) 2_655 .
Sb2 O12 W5 119.1(5) . .
Sb1 O12 W5 114.0(4) . .
Sb2 O12 W4 117.0(5) . .
Sb1 O12 W4 113.4(4) . .
W5 O12 W4 94.7(3) . .
Sb2 O12 W3 131.6(5) . .
Sb1 O12 W3 139.1(4) . .
W5 O12 W3 93.0(3) . .
W4 O12 W3 93.1(3) . .
W3 O13 W4 119.9(5) . .
W3 O14 W5 120.0(5) . .
W4 O16 W7 151.8(5) . 2_655
W5 O18 W4 118.2(4) . .
W5 O20 W6 153.8(5) . .
W6 O22 Ni1 137.8(5) . .
W6 O22 Ni2 119.8(4) . 2_655
Ni1 O22 Ni2 99.6(4) . 2_655
W5 O23 Ni1 137.9(5) . .
W5 O23 Ni2 118.2(4) . .
Ni1 O23 Ni2 102.0(4) . .
W4 O24 Ni3 136.1(4) . .
W4 O24 Ni2 118.8(4) . .
Ni3 O24 Ni2 101.6(4) . .
W8 O25 Ni3 140.8(5) . .
W8 O25 Na2 119.0(4) . .
Ni3 O25 Na2 98.4(3) . .
W8 O25 Ni4 119.0(4) . .
Ni3 O25 Ni4 98.4(3) . .
W9 O26 Ni3 138.0(5) . .
W9 O26 Ni2 119.8(4) . .
Ni3 O26 Ni2 99.8(4) . .
W7 O27 Ni3 141.6(5) . 2_655
W7 O27 Ni4 117.5(4) . .
Ni3 O27 Ni4 99.2(4) 2_655 .
W7 O27 Na2 117.5(4) . .
Ni3 O27 Na2 99.2(4) 2_655 .
W7 O29 W8 118.2(4) . .
W7 O29 Na2 88.4(3) . .
W8 O29 Na2 89.6(3) . .
W9 O31 W8 151.7(5) . .
W9 O33 W6 118.3(5) . 2_655
C1 N1 C3 108.0(11) . .
C1 N1 Ni3 123.6(9) . .
C3 N1 Ni3 128.2(9) . .
C1 N2 C2 107.4(12) . .
C4 N3 C5 105.7(18) . .
N1 C1 N2 110.5(13) . .
N2 C2 C3 107.6(15) . .
N1 C3 C2 106.4(14) . .
N3 C4 N3 109(2) . 2_655
N3 C4 Ni1 125.3(10) . .
N3 C4 Ni1 125.3(10) 2_655 .
C5 C5 N3 109.6(12) 2_655 .
C9 N4 C7 118(3) . .
C9 N4 C6 116(3) . .
C7 N4 C6 107(3) . .
C9 N4 C8 107(3) . .
C7 N4 C8 106(3) . .
C6 N4 C8 102(3) . .
C12 N5 C14 117(3) . .
C12 N5 C11 111(3) . .
C14 N5 C11 107(2) . .
C12 N5 C13 111(3) . .
C14 N5 C13 100(3) . .
C11 N5 C13 109(3) . .

loop_
_geom_bond_atom_site_label_1
_geom_bond_atom_site_label_2
_geom_bond_distance
_geom_bond_site_symmetry_2
W1 O1 1.725(11) .
W1 O2 1.904(11) .
W1 O3 1.904(12) .
W1 O4 1.926(11) .
W1 O5 1.950(12) .
W1 O11 2.319(8) .
W2 O10 1.716(11) .
W2 O5 1.886(12) .
W2 O9 1.915(11) .
W2 O7 1.935(13) .
W2 O6 1.941(12) .
W2 O8 2.291(8) .
W2 Na1 3.674(12) .
W3 O36 1.728(11) .
W3 O4 1.891(12) .
W3 O14 1.905(12) .
W3 O13 1.910(12) .
W3 O9 1.935(11) .
W3 O12 2.324(8) .
W4 O17 1.711(9) .
W4 O16 1.882(9) .
W4 O24 1.887(8) .
W4 O13 1.956(10) .
W4 O18 1.967(9) .
W4 O12 2.285(8) .
W5 O19 1.718(9) .
W5 O23 1.881(9) .
W5 O20 1.912(9) .
W5 O18 1.946(9) .
W5 O14 1.953(11) .
W5 O12 2.282(8) .
W6 O21 1.716(10) .
W6 O22 1.852(9) .
W6 O20 1.929(9) .
W6 O33 1.945(9) 2_655
W6 O7 1.954(11) .
W6 O8 2.287(9) .
W7 O28 1.714(10) .
W7 O27 1.824(8) .
W7 O29 1.937(8) .
W7 O16 1.944(9) 2_655
W7 O3 1.980(10) 2_655
W7 O11 2.303(8) 2_655
W7 Na2 3.5136(8) .
W8 O30 1.726(9) .
W8 O25 1.819(8) .
W8 O31 1.923(9) .
W8 O29 1.945(9) .
W8 O2 2.000(10) 2_655
W8 O11 2.274(8) 2_655
W8 Na2 3.5517(8) .
W9 O32 1.721(10) .
W9 O26 1.858(9) .
W9 O31 1.909(10) .
W9 O33 1.941(9) .
W9 O6 1.964(11) 2_655
W9 O8 2.310(8) 2_655
Sb1 O8 2.000(9) .
Sb1 O12 2.004(8) .
Sb1 O11 2.014(8) .
Sb2 O11 1.833(11) .
Sb2 O12 1.857(11) .
Sb2 O8 1.858(12) .
Ni1 C4 1.969(16) .
Ni1 O23 1.989(8) .
Ni1 O23 1.989(8) 2_655
Ni1 O22 2.005(8) 2_655
Ni1 O22 2.005(8) .
Ni2 O24 2.191(8) .
Ni2 O23 2.196(9) .
Ni2 O26 2.240(9) .
Ni2 O22 2.249(9) 2_655
Ni2 O37 2.40(2) .
Ni3 O27 1.982(8) 2_655
Ni3 O25 1.991(8) .
Ni3 N1 2.001(9) .
Ni3 O24 2.010(8) .
Ni3 O26 2.016(8) .
Ni3 Na2 3.250(3) .
Ni4 O27 2.278(9) .
Ni4 O27 2.278(9) 2_655
Ni4 O25 2.293(9) 2_655
Ni4 O25 2.293(9) .
Na1 O34A 1.74(4) .
Na1 O34 2.21(3) .
Na1 O10 2.35(2) .
Na1 O35A 2.38(5) .
Na1 O35 2.75(3) .
Na2 O27 2.278(9) .
Na2 O27 2.278(9) 2_655
Na2 O25 2.293(9) 2_655
Na2 O25 2.293(9) .
Na2 O29 2.986(9) 2_655
Na2 O29 2.986(9) .
Na2 Ni3 3.250(3) 2_655
Na2 W7 3.5136(8) 2_655
Na2 W8 3.5517(8) 2_655
O2 W8 2.000(10) 2_655
O3 W7 1.980(10) 2_655
O6 W9 1.964(11) 2_655
O8 W9 2.310(8) 2_655
O11 W8 2.274(8) 2_655
O11 W7 2.303(8) 2_655
O16 W7 1.944(9) 2_655
O22 Ni2 2.249(9) 2_655
O27 Ni3 1.982(8) 2_655
O33 W6 1.945(9) 2_655
N1 C1 1.305(16) .
N1 C3 1.357(16) .
N2 C1 1.313(18) .
N2 C2 1.35(2) .
N3 C4 1.37(2) .
N3 C5 1.38(2) .
C2 C3 1.36(2) .
C4 N3 1.37(2) 2_655
C5 C5 1.31(4) 2_655
N4 C9 1.49(4) .
N4 C7 1.55(3) .
N4 C6 1.56(3) .
N4 C8 1.66(4) .
N5 C12 1.49(4) .
N5 C14 1.57(4) .
N5 C11 1.57(3) .
N5 C13 1.62(4) .

loop_
_geom_torsion_atom_site_label_1
_geom_torsion_atom_site_label_2
_geom_torsion_atom_site_label_3
_geom_torsion_atom_site_label_4
_geom_torsion
_geom_torsion_site_symmetry_1
_geom_torsion_site_symmetry_4
O36 W3 O4 W1 128.9(13) . .
O14 W3 O4 W1 -40(2) . .
O13 W3 O4 W1 -129.8(13) . .
O9 W3 O4 W1 29.8(13) . .
O12 W3 O4 W1 -56.4(13) . .
O10 W2 O5 W1 -130.7(13) . .
O9 W2 O5 W1 -30.6(12) . .
O7 W2 O5 W1 44(2) . .
O6 W2 O5 W1 131.0(12) . .
O8 W2 O5 W1 56.6(12) . .
Na1 W2 O5 W1 -146.7(10) . .
O11 Sb2 O8 W6 175.7(4) . .
O12 Sb2 O8 W6 74.1(6) . .
O11 Sb2 O8 W2 49.1(7) . .
O12 Sb2 O8 W2 -52.5(7) . .
O11 Sb2 O8 W9 -73.4(6) . 2_655
O12 Sb2 O8 W9 -175.0(4) . 2_655
O5 W2 O10 Na1 -154.4(10) . .
O9 W2 O10 Na1 116.0(11) . .
O7 W2 O10 Na1 27.4(11) . .
O6 W2 O10 Na1 -62.3(11) . .
O8 W2 O10 Na1 -13(4) . .
O12 Sb2 O11 W8 174.4(4) . 2_655
O8 Sb2 O11 W8 74.6(6) . 2_655
O12 Sb2 O11 W7 -74.7(6) . 2_655
O8 Sb2 O11 W7 -174.6(4) . 2_655
O12 Sb2 O11 W1 48.0(7) . .
O8 Sb2 O11 W1 -51.9(7) . .
O11 Sb2 O12 W5 -174.1(4) . .
O8 Sb2 O12 W5 -73.0(6) . .
O11 Sb2 O12 W4 73.1(6) . .
O8 Sb2 O12 W4 174.2(4) . .
O11 Sb2 O12 W3 -49.1(8) . .
O8 Sb2 O12 W3 52.0(7) . .
O17 W4 O16 W7 -125.8(12) . 2_655
O24 W4 O16 W7 -21.7(12) . 2_655
O13 W4 O16 W7 135.3(12) . 2_655
O18 W4 O16 W7 60.1(19) . 2_655
O12 W4 O16 W7 61.8(12) . 2_655
O21 W6 O22 Ni1 72.1(8) . .
O20 W6 O22 Ni1 -29.3(7) . .
O33 W6 O22 Ni1 171.4(7) 2_655 .
O7 W6 O22 Ni1 -109.5(11) . .
O8 W6 O22 Ni1 -114.1(7) . .
O21 W6 O22 Ni2 -84.3(6) . 2_655
O20 W6 O22 Ni2 174.3(5) . 2_655
O33 W6 O22 Ni2 15.0(5) 2_655 2_655
O7 W6 O22 Ni2 94.1(11) . 2_655
O8 W6 O22 Ni2 89.5(5) . 2_655
O19 W5 O23 Ni1 -75.6(8) . .
O20 W5 O23 Ni1 26.7(7) . .
O18 W5 O23 Ni1 -173.8(7) . .
O14 W5 O23 Ni1 106.3(12) . .
O12 W5 O23 Ni1 112.5(7) . .
O19 W5 O23 Ni2 85.0(5) . .
O20 W5 O23 Ni2 -172.6(5) . .
O18 W5 O23 Ni2 -13.1(5) . .
O14 W5 O23 Ni2 -93.1(12) . .
O12 W5 O23 Ni2 -86.9(5) . .
O17 W4 O24 Ni3 71.7(7) . .
O16 W4 O24 Ni3 -30.3(7) . .
O13 W4 O24 Ni3 -119.6(10) . .
O18 W4 O24 Ni3 170.0(7) . .
O12 W4 O24 Ni3 -116.5(7) . .
O17 W4 O24 Ni2 -83.0(5) . .
O16 W4 O24 Ni2 175.0(5) . .
O13 W4 O24 Ni2 85.8(11) . .
O18 W4 O24 Ni2 15.4(5) . .
O12 W4 O24 Ni2 88.9(5) . .
O30 W8 O25 Ni3 75.2(8) . .
O31 W8 O25 Ni3 -26.0(7) . .
O29 W8 O25 Ni3 174.2(7) . .
O2 W8 O25 Ni3 -107.5(12) 2_655 .
O11 W8 O25 Ni3 -111.7(7) 2_655 .
Na2 W8 O25 Ni3 160.9(11) . .
O30 W8 O25 Na2 -85.7(5) . .
O31 W8 O25 Na2 173.1(5) . .
O29 W8 O25 Na2 13.2(5) . .
O2 W8 O25 Na2 91.5(12) 2_655 .
O11 W8 O25 Na2 87.4(4) 2_655 .
O30 W8 O25 Ni4 -85.7(5) . .
O31 W8 O25 Ni4 173.1(5) . .
O29 W8 O25 Ni4 13.2(5) . .
O2 W8 O25 Ni4 91.5(12) 2_655 .
O11 W8 O25 Ni4 87.4(4) 2_655 .
O32 W9 O26 Ni3 -74.8(8) . .
O31 W9 O26 Ni3 27.6(7) . .
O33 W9 O26 Ni3 -172.8(7) . .
O6 W9 O26 Ni3 112.4(12) 2_655 .
O8 W9 O26 Ni3 113.2(7) 2_655 .
O32 W9 O26 Ni2 83.3(6) . .
O31 W9 O26 Ni2 -174.3(5) . .
O33 W9 O26 Ni2 -14.7(5) . .
O6 W9 O26 Ni2 -89.5(12) 2_655 .
O8 W9 O26 Ni2 -88.7(5) 2_655 .
O28 W7 O27 Ni3 -74.4(8) . 2_655
O29 W7 O27 Ni3 -175.3(8) . 2_655
O16 W7 O27 Ni3 26.5(8) 2_655 2_655
O3 W7 O27 Ni3 98.7(13) 2_655 2_655
O11 W7 O27 Ni3 111.2(8) 2_655 2_655
Na2 W7 O27 Ni3 -161.3(11) . 2_655
O28 W7 O27 Ni4 86.9(5) . .
O29 W7 O27 Ni4 -14.0(5) . .
O16 W7 O27 Ni4 -172.2(5) 2_655 .
O3 W7 O27 Ni4 -100.0(11) 2_655 .
O11 W7 O27 Ni4 -87.5(4) 2_655 .
O28 W7 O27 Na2 86.9(5) . .
O29 W7 O27 Na2 -14.0(5) . .
O16 W7 O27 Na2 -172.2(5) 2_655 .
O3 W7 O27 Na2 -100.0(11) 2_655 .
O11 W7 O27 Na2 -87.5(4) 2_655 .
C3 N1 C1 N2 -0.6(19) . .
Ni3 N1 C1 N2 175.5(11) . .
C2 N2 C1 N1 -1(2) . .
C1 N2 C2 C3 3(3) . .
C1 N1 C3 C2 2(2) . .
Ni3 N1 C3 C2 -173.7(14) . .
N2 C2 C3 N1 -3(3) . .
C5 N3 C4 N3 -0.6(13) . 2_655
C5 N3 C4 Ni1 179.4(13) . .
C4 N3 C5 C5 2(4) . 2_655
